data_1561507
loop_
_publ_author_name
'Dong, Wen-Wen'
'Xia, Liang'
'Peng, Zhen'
'Zhao, Jun'
'Wu, Ya-Pan'
'Zhang, Jian'
'Li, Dong-Sheng'

_publ_section_title
;
 Unique microporous NbO-type CoII/ZnII MOFs from double helical chains:
 Sorption and luminescent properties
;
_journal_name_full 'Journal of Solid State Chemistry'
_journal_page_first 170
_journal_page_last 174
_journal_paper_doi 10.1016/j.jssc.2016.03.027
_journal_volume 238
_journal_year 2016
_chemical_formula_sum 'C22 H14 N12 Zn'
_chemical_formula_weight 511.82
_space_group_crystal_system trigonal
_space_group_IT_number 148
_space_group_name_Hall '-R 3'
_space_group_name_H-M_alt 'R -3 :H'
_atom_sites_solution_hydrogens geom
_cell_angle_alpha 90
_cell_angle_beta 90
_cell_angle_gamma 120
_cell_formula_units_Z 18
_cell_length_a 28.60(4)
_cell_length_b 28.60(4)
_cell_length_c 17.60(2)
_cell_measurement_reflns_used 4114
_cell_measurement_temperature 296(2)
_cell_measurement_theta_max 27.5
_cell_measurement_theta_min 1.9
_cell_volume 12467(3)
_computing_structure_refinement 'SHELXL-2014/7 (Sheldrick, 2014)'
_diffrn_ambient_temperature 296(2)
_diffrn_measured_fraction_theta_full 0.997
_diffrn_measured_fraction_theta_max 0.997
_diffrn_measurement_device_type 'Rigaku Mercury375R'
_diffrn_radiation_type MoK\a
_diffrn_radiation_wavelength 0.71073
_diffrn_reflns_av_R_equivalents 0.0908
_diffrn_reflns_av_unetI/netI 0.0415
_diffrn_reflns_Laue_measured_fraction_full 0.997
_diffrn_reflns_Laue_measured_fraction_max 0.997
_diffrn_reflns_limit_h_max 34
_diffrn_reflns_limit_h_min -34
_diffrn_reflns_limit_k_max 34
_diffrn_reflns_limit_k_min -33
_diffrn_reflns_limit_l_max 20
_diffrn_reflns_limit_l_min -20
_diffrn_reflns_number 35022
_diffrn_reflns_point_group_measured_fraction_full 0.997
_diffrn_reflns_point_group_measured_fraction_max 0.997
_diffrn_reflns_theta_full 25.008
_diffrn_reflns_theta_max 25.008
_diffrn_reflns_theta_min 2.011
_diffrn_source 'fine-focus sealed tube'
_exptl_absorpt_coefficient_mu 0.918
_exptl_absorpt_correction_T_max 0.8900
_exptl_absorpt_correction_T_min 0.8671
_exptl_absorpt_correction_type multi-scan
_exptl_crystal_colour yellow
_exptl_crystal_density_diffrn 1.227
_exptl_crystal_density_method 'not measured'
_exptl_crystal_description prism
_exptl_crystal_F_000 4680
_exptl_crystal_size_max 0.160
_exptl_crystal_size_mid 0.150
_exptl_crystal_size_min 0.130
_refine_diff_density_max 1.783
_refine_diff_density_min -0.849
_refine_diff_density_rms 0.190
_refine_ls_extinction_coef 0.0013(6)
_refine_ls_extinction_expression Fc^*^=kFc[1+0.001xFc^2^\l^3^/sin(2\q)]^-1/4^
_refine_ls_extinction_method 'SHELXL-2014/7 (Sheldrick 2014'
_refine_ls_goodness_of_fit_ref 2.003
_refine_ls_hydrogen_treatment constr
_refine_ls_matrix_type full
_refine_ls_number_parameters 317
_refine_ls_number_reflns 4862
_refine_ls_number_restraints 0
_refine_ls_restrained_S_all 2.003
_refine_ls_R_factor_all 0.1811
_refine_ls_R_factor_gt 0.1697
_refine_ls_shift/su_max 0.003
_refine_ls_shift/su_mean 0.001
_refine_ls_structure_factor_coef Fsqd
_refine_ls_weighting_details 'w=1/[\s^2^(Fo^2^)+(0.2000P)^2^] where P=(Fo^2^+2Fc^2^)/3'
_refine_ls_weighting_scheme calc
_refine_ls_wR_factor_gt 0.4601
_refine_ls_wR_factor_ref 0.4738
_reflns_Friedel_coverage 0.000
_reflns_Friedel_fraction_full .
_reflns_Friedel_fraction_max .
_reflns_number_gt 4096
_reflns_number_total 4862
_reflns_threshold_expression 'I > 2\s(I)'
_cod_data_source_file 2.cif
_cod_data_source_block z_sq_d
_cod_original_cell_volume 12467(38)
_cod_database_code 1561507
_shelx_space_group_comment
;
The symmetry employed for this shelxl refinement is uniquely defined
by the following loop, which should always be used as a source of
symmetry information in preference to the above space-group names.
They are only intended as comments.
;
_shelx_estimated_absorpt_t_min 0.867
_shelx_estimated_absorpt_t_max 0.890

loop_
_space_group_symop_operation_xyz
'x, y, z'
'-y, x-y, z'
'-x+y, -x, z'
'x+2/3, y+1/3, z+1/3'
'-y+2/3, x-y+1/3, z+1/3'
'-x+y+2/3, -x+1/3, z+1/3'
'x+1/3, y+2/3, z+2/3'
'-y+1/3, x-y+2/3, z+2/3'
'-x+y+1/3, -x+2/3, z+2/3'
'-x, -y, -z'
'y, -x+y, -z'
'x-y, x, -z'
'-x+2/3, -y+1/3, -z+1/3'
'y+2/3, -x+y+1/3, -z+1/3'
'x-y+2/3, x+1/3, -z+1/3'
'-x+1/3, -y+2/3, -z+2/3'
'y+1/3, -x+y+2/3, -z+2/3'
'x-y+1/3, x+2/3, -z+2/3'

loop_
_atom_site_label
_atom_site_type_symbol
_atom_site_fract_x
_atom_site_fract_y
_atom_site_fract_z
_atom_site_U_iso_or_equiv
_atom_site_adp_type
_atom_site_occupancy
_atom_site_site_symmetry_order
_atom_site_calc_flag
_atom_site_refinement_flags_posn
_atom_site_refinement_flags_adp
_atom_site_refinement_flags_occupancy
_atom_site_disorder_assembly
_atom_site_disorder_group
Zn1 Zn 0.15980(4) 0.31800(7) 0.08420(5) 0.0813(7) Uani 1 1 d . . . . .
N1 N 0.2171(5) 0.3950(5) 0.1577(6) 0.111(4) Uani 1 1 d . . . . .
N2 N 0.2654(7) 0.4780(7) 0.2638(9) 0.145(6) Uani 1 1 d . . . . .
N3 N 0.1060(4) 0.3385(5) 0.2880(5) 0.094(3) Uani 1 1 d . . . . .
N4 N 0.1183(3) 0.3073(4) 0.1819(5) 0.073(2) Uani 1 1 d . . . . .
N5 N 0.0712(3) 0.2706(4) 0.2044(6) 0.085(2) Uani 1 1 d . . . . .
N6 N -0.0872(4) 0.2145(5) 0.3775(5) 0.101(3) Uani 1 1 d . . . . .
N7 N 0.1078(3) 0.2497(5) 0.0113(5) 0.103(4) Uani 1 1 d . . . . .
N8 N 0.0580(6) 0.1807(7) -0.1045(9) 0.143(5) Uani 1 1 d . . . . .
N9 N 0.2026(3) 0.3422(4) -0.0112(4) 0.091(3) Uani 1 1 d . . . . .
N10 N 0.2520(3) 0.3793(3) -0.0311(4) 0.0673(19) Uani 1 1 d . . . . .
N11 N 0.2199(4) 0.3191(5) -0.1208(5) 0.097(3) Uani 1 1 d . . . . .
N12 N 0.4104(4) 0.4626(4) -0.2079(5) 0.096(3) Uani 1 1 d . . . . .
C1 C 0.2629(8) 0.4367(8) 0.1438(12) 0.167(9) Uani 1 1 d . . . . .
H1 H 0.2780 0.4397 0.0959 0.200 Uiso 1 1 calc R U . . .
C2 C 0.2907(11) 0.4764(9) 0.1944(18) 0.217(15) Uani 1 1 d . . . . .
H2 H 0.3262 0.5026 0.1843 0.261 Uiso 1 1 calc R U . . .
C3 C 0.2153(6) 0.4314(7) 0.2754(11) 0.142(7) Uani 1 1 d . . . . .
H3 H 0.1983 0.4261 0.3222 0.170 Uiso 1 1 calc R U . . .
C4 C 0.1913(5) 0.3940(5) 0.2208(6) 0.091(3) Uani 1 1 d . . . . .
C5 C 0.1383(4) 0.3467(5) 0.2338(5) 0.076(3) Uani 1 1 d . . . . .
C6 C 0.0632(4) 0.2913(5) 0.2685(6) 0.081(3) Uani 1 1 d . . . . .
C7 C 0.0124(5) 0.2645(5) 0.3083(6) 0.085(3) Uani 1 1 d . . . . .
C8 C 0.0008(5) 0.2906(6) 0.3675(8) 0.118(5) Uani 1 1 d . . . . .
H8 H 0.0265 0.3246 0.3848 0.141 Uiso 1 1 calc R U . . .
C9 C -0.0502(5) 0.2635(5) 0.3985(7) 0.107(4) Uani 1 1 d . . . . .
H9 H -0.0590 0.2806 0.4362 0.128 Uiso 1 1 calc R U . . .
C10 C -0.0722(6) 0.1917(6) 0.3276(7) 0.101(4) Uani 1 1 d . . . . .
H10 H -0.0969 0.1559 0.3161 0.122 Uiso 1 1 calc R U . . .
C11 C -0.0243(5) 0.2139(6) 0.2898(8) 0.110(4) Uani 1 1 d . . . . .
H11 H -0.0174 0.1948 0.2529 0.131 Uiso 1 1 calc R U . . .
C12 C 0.0577(9) 0.2102(7) 0.0134(11) 0.142(7) Uani 1 1 d . . . . .
H12 H 0.0371 0.2058 0.0565 0.170 Uiso 1 1 calc R U . . .
C13 C 0.0357(8) 0.1763(10) -0.0440(13) 0.163(8) Uani 1 1 d . . . . .
H13 H 0.0009 0.1473 -0.0377 0.195 Uiso 1 1 calc R U . . .
C14 C 0.1066(5) 0.2222(6) -0.1129(9) 0.117(5) Uani 1 1 d . . . . .
H14 H 0.1247 0.2268 -0.1586 0.140 Uiso 1 1 calc R U . . .
C15 C 0.1306(6) 0.2581(6) -0.0570(8) 0.105(4) Uani 1 1 d . . . . .
C16 C 0.1859(4) 0.3045(5) -0.0653(6) 0.090(3) Uani 1 1 d . . . . .
C17 C 0.2626(4) 0.3646(5) -0.0987(5) 0.076(3) Uani 1 1 d . . . . .
C18 C 0.3107(4) 0.3985(5) -0.1377(6) 0.077(3) Uani 1 1 d . . . . .
C19 C 0.3486(4) 0.4465(5) -0.1063(7) 0.095(4) Uani 1 1 d . . . . .
H19 H 0.3417 0.4598 -0.0620 0.114 Uiso 1 1 calc R U . . .
C20 C 0.3992(4) 0.4753(5) -0.1452(8) 0.100(4) Uani 1 1 d . . . . .
H20 H 0.4263 0.5062 -0.1217 0.120 Uiso 1 1 calc R U . . .
C21 C 0.3723(7) 0.4108(6) -0.2345(8) 0.128(6) Uani 1 1 d . . . . .
H21 H 0.3814 0.3974 -0.2766 0.153 Uiso 1 1 calc R U . . .
C22 C 0.3224(6) 0.3788(6) -0.2019(8) 0.112(5) Uani 1 1 d . . . . .
H22 H 0.2978 0.3454 -0.2223 0.135 Uiso 1 1 calc R U . . .

loop_
_atom_site_aniso_label
_atom_site_aniso_U_11
_atom_site_aniso_U_22
_atom_site_aniso_U_33
_atom_site_aniso_U_23
_atom_site_aniso_U_13
_atom_site_aniso_U_12
Zn1 0.0609(8) 0.1382(14) 0.0552(8) 0.0251(6) 0.0138(4) 0.0576(8)
N1 0.099(7) 0.111(8) 0.074(6) -0.017(5) 0.013(5) 0.017(6)
N2 0.141(12) 0.150(13) 0.113(10) 0.014(9) 0.012(9) 0.050(10)
N3 0.078(6) 0.129(8) 0.059(4) -0.016(5) -0.002(4) 0.041(6)
N4 0.061(4) 0.097(6) 0.074(5) -0.003(4) -0.003(4) 0.049(4)
N5 0.061(5) 0.093(6) 0.091(6) -0.017(5) 0.000(4) 0.031(4)
N6 0.076(5) 0.128(8) 0.070(5) -0.033(5) 0.001(4) 0.030(6)
N7 0.047(4) 0.147(9) 0.077(6) -0.015(6) 0.022(4) 0.019(5)
N8 0.122(11) 0.136(11) 0.127(11) 0.010(9) 0.033(9) 0.032(9)
N9 0.070(5) 0.114(7) 0.043(4) -0.017(4) 0.019(3) 0.012(5)
N10 0.065(4) 0.086(5) 0.051(4) 0.002(3) 0.016(3) 0.037(4)
N11 0.084(6) 0.127(8) 0.066(5) -0.020(5) 0.008(4) 0.041(6)
N12 0.066(5) 0.109(7) 0.068(5) 0.000(5) 0.013(4) 0.011(5)
C1 0.140(15) 0.145(15) 0.131(14) -0.009(12) 0.042(12) 0.009(13)
C2 0.17(2) 0.119(15) 0.23(3) 0.032(17) -0.06(2) -0.029(14)
C3 0.092(9) 0.140(13) 0.140(14) -0.043(11) 0.019(9) 0.018(9)
C4 0.081(7) 0.092(7) 0.072(6) -0.007(5) 0.016(5) 0.023(6)
C5 0.068(5) 0.101(7) 0.062(5) -0.003(5) -0.002(4) 0.045(5)
C6 0.057(5) 0.101(7) 0.077(6) -0.020(6) 0.001(4) 0.033(5)
C7 0.089(7) 0.095(7) 0.075(6) -0.017(6) -0.011(5) 0.050(6)
C8 0.089(8) 0.107(9) 0.100(9) -0.018(7) 0.013(7) 0.006(7)
C9 0.089(8) 0.094(8) 0.098(8) -0.022(7) 0.023(7) 0.016(6)
C10 0.108(9) 0.103(9) 0.082(7) -0.020(6) -0.004(7) 0.044(7)
C11 0.090(8) 0.131(11) 0.098(8) -0.028(8) 0.008(7) 0.048(8)
C12 0.196(19) 0.107(11) 0.129(13) 0.019(9) 0.091(13) 0.081(12)
C13 0.118(13) 0.19(2) 0.144(16) 0.028(16) 0.028(13) 0.049(14)
C14 0.076(7) 0.128(11) 0.111(10) -0.028(9) -0.005(7) 0.024(8)
C15 0.099(9) 0.130(11) 0.091(8) 0.010(8) 0.001(7) 0.061(8)
C16 0.074(6) 0.113(9) 0.071(6) 0.026(6) -0.001(5) 0.037(6)
C17 0.075(6) 0.101(7) 0.056(5) 0.003(5) 0.002(4) 0.045(6)
C18 0.070(6) 0.093(7) 0.064(5) 0.003(5) 0.004(4) 0.036(5)
C19 0.058(5) 0.103(8) 0.106(8) -0.053(7) 0.011(5) 0.026(5)
C20 0.054(5) 0.088(7) 0.127(10) -0.048(7) 0.019(6) 0.011(5)
C21 0.144(13) 0.101(9) 0.102(9) -0.003(7) 0.064(9) 0.034(9)
C22 0.095(8) 0.114(10) 0.093(8) -0.018(7) 0.017(7) 0.026(7)

loop_
_atom_type_symbol
_atom_type_description
_atom_type_scat_dispersion_real
_atom_type_scat_dispersion_imag
_atom_type_scat_source
C C 0.0033 0.0016 'International Tables Vol C Tables 4.2.6.8 and 6.1.1.4'
H H 0.0000 0.0000 'International Tables Vol C Tables 4.2.6.8 and 6.1.1.4'
N N 0.0061 0.0033 'International Tables Vol C Tables 4.2.6.8 and 6.1.1.4'
Zn Zn 0.2839 1.4301 'International Tables Vol C Tables 4.2.6.8 and 6.1.1.4'

loop_
_geom_angle_atom_site_label_1
_geom_angle_atom_site_label_2
_geom_angle_atom_site_label_3
_geom_angle
_geom_angle_site_symmetry_1
_geom_angle_site_symmetry_3
N9 Zn1 N4 169.4(4) . .
N9 Zn1 N12 92.6(4) . 5
N4 Zn1 N12 94.8(3) . 5
N9 Zn1 N7 80.8(3) . .
N4 Zn1 N7 106.2(3) . .
N12 Zn1 N7 93.7(5) 5 .
N9 Zn1 N6 86.7(4) . 8_554
N4 Zn1 N6 85.2(3) . 8_554
N12 Zn1 N6 174.6(5) 5 8_554
N7 Zn1 N6 91.4(5) . 8_554
N9 Zn1 N1 96.8(4) . .
N4 Zn1 N1 76.0(4) . .
N12 Zn1 N1 88.2(5) 5 .
N7 Zn1 N1 177.0(4) . .
N6 Zn1 N1 86.6(5) 8_554 .
C1 N1 C4 118.7(14) . .
C1 N1 Zn1 132.3(12) . .
C4 N1 Zn1 108.6(8) . .
C3 N2 C2 112.7(17) . .
C5 N3 C6 102.0(9) . .
N5 N4 C5 108.0(8) . .
N5 N4 Zn1 132.9(7) . .
C5 N4 Zn1 118.8(7) . .
N4 N5 C6 103.8(9) . .
C10 N6 C9 115.7(11) . .
C10 N6 Zn1 120.6(9) . 6_455
C9 N6 Zn1 123.4(9) . 6_455
C12 N7 C15 114.1(12) . .
C12 N7 Zn1 135.8(9) . .
C15 N7 Zn1 108.4(9) . .
C13 N8 C14 117.3(19) . .
N10 N9 C16 105.4(7) . .
N10 N9 Zn1 136.8(6) . .
C16 N9 Zn1 114.3(7) . .
N9 N10 C17 107.5(8) . .
C16 N11 C17 105.8(9) . .
C20 N12 C21 115.0(9) . .
C20 N12 Zn1 119.0(8) . 9_554
C21 N12 Zn1 123.3(8) . 9_554
N1 C1 C2 124(2) . .
N1 C1 H1 118.1 . .
C2 C1 H1 118.1 . .
C1 C2 N2 120(2) . .
C1 C2 H2 120.1 . .
N2 C2 H2 120.1 . .
C4 C3 N2 121.7(16) . .
C4 C3 H3 119.2 . .
N2 C3 H3 119.2 . .
N1 C4 C3 121.7(12) . .
N1 C4 C5 117.4(10) . .
C3 C4 C5 120.4(11) . .
N3 C5 N4 113.2(10) . .
N3 C5 C4 127.8(10) . .
N4 C5 C4 118.9(9) . .
N3 C5 C6 40.2(6) . .
N4 C5 C6 72.9(6) . .
C4 C5 C6 167.7(9) . .
N3 C6 N5 112.8(9) . .
N3 C6 C7 125.6(10) . .
N5 C6 C7 121.5(10) . .
N3 C6 C5 37.7(6) . .
N5 C6 C5 75.1(7) . .
C7 C6 C5 163.1(9) . .
C11 C7 C8 119.1(12) . .
C11 C7 C6 119.6(11) . .
C8 C7 C6 121.2(11) . .
C9 C8 C7 117.2(12) . .
C9 C8 H8 121.4 . .
C7 C8 H8 121.4 . .
N6 C9 C8 123.4(12) . .
N6 C9 H9 118.3 . .
C8 C9 H9 118.3 . .
N6 C10 C11 127.5(13) . .
N6 C10 H10 116.2 . .
C11 C10 H10 116.2 . .
C7 C11 C10 116.7(13) . .
C7 C11 H11 121.6 . .
C10 C11 H11 121.6 . .
C13 C12 N7 121.7(15) . .
C13 C12 H12 119.1 . .
N7 C12 H12 119.1 . .
N8 C13 C12 124(2) . .
N8 C13 H13 118.0 . .
C12 C13 H13 118.0 . .
N8 C14 C15 121.2(15) . .
N8 C14 H14 119.4 . .
C15 C14 H14 119.4 . .
N7 C15 C14 120.5(14) . .
N7 C15 C16 117.3(13) . .
C14 C15 C16 121.7(13) . .
N11 C16 N9 111.7(10) . .
N11 C16 C15 131.3(12) . .
N9 C16 C15 116.4(11) . .
N11 C17 N10 109.1(9) . .
N11 C17 C18 129.8(10) . .
N10 C17 C18 120.8(10) . .
C19 C18 C22 120.6(10) . .
C19 C18 C17 120.4(10) . .
C22 C18 C17 118.3(11) . .
C18 C19 C20 116.7(9) . .
C18 C19 H19 121.7 . .
C20 C19 H19 121.7 . .
N12 C20 C19 125.8(10) . .
N12 C20 H20 117.1 . .
C19 C20 H20 117.1 . .
C22 C21 N12 124.1(12) . .
C22 C21 H21 118.0 . .
N12 C21 H21 118.0 . .
C18 C22 C21 116.9(12) . .
C18 C22 H22 121.5 . .
C21 C22 H22 121.5 . .

loop_
_geom_bond_atom_site_label_1
_geom_bond_atom_site_label_2
_geom_bond_distance
_geom_bond_site_symmetry_2
Zn1 N9 1.987(7) .
Zn1 N4 2.024(8) .
Zn1 N12 2.139(9) 5
Zn1 N7 2.185(10) .
Zn1 N6 2.289(10) 8_554
Zn1 N1 2.367(11) .
N1 C1 1.28(2) .
N1 C4 1.326(15) .
N2 C3 1.40(2) .
N2 C2 1.43(4) .
N3 C5 1.266(13) .
N3 C6 1.336(15) .
N4 N5 1.287(12) .
N4 C5 1.337(13) .
N5 C6 1.345(14) .
N6 C10 1.291(16) .
N6 C9 1.318(16) .
N6 Zn1 2.289(10) 6_455
N7 C12 1.31(2) .
N7 C15 1.331(17) .
N8 C13 1.22(2) .
N8 C14 1.306(19) .
N9 N10 1.321(11) .
N9 C16 1.336(15) .
N10 C17 1.346(12) .
N11 C16 1.291(15) .
N11 C17 1.321(15) .
N12 C20 1.253(14) .
N12 C21 1.409(18) .
N12 Zn1 2.139(9) 9_554
C1 C2 1.35(3) .
C1 H1 0.9300 .
C2 H2 0.9300 .
C3 C4 1.34(2) .
C3 H3 0.9300 .
C4 C5 1.459(16) .
C5 C6 2.023(15) .
C6 C7 1.441(16) .
C7 C11 1.335(18) .
C7 C8 1.415(18) .
C8 C9 1.376(18) .
C8 H8 0.9300 .
C9 H9 0.9300 .
C10 C11 1.361(19) .
C10 H10 0.9300 .
C11 H11 0.9300 .
C12 C13 1.32(3) .
C12 H12 0.9300 .
C13 H13 0.9300 .
C14 C15 1.34(2) .
C14 H14 0.9300 .
C15 C16 1.477(18) .
C17 C18 1.404(15) .
C18 C19 1.369(15) .
C18 C22 1.378(17) .
C19 C20 1.433(15) .
C19 H19 0.9300 .
C20 H20 0.9300 .
C21 C22 1.377(19) .
C21 H21 0.9300 .
C22 H22 0.9300 .

loop_
_geom_torsion_atom_site_label_1
_geom_torsion_atom_site_label_2
_geom_torsion_atom_site_label_3
_geom_torsion_atom_site_label_4
_geom_torsion
_geom_torsion_site_symmetry_1
_geom_torsion_site_symmetry_2
_geom_torsion_site_symmetry_3
_geom_torsion_site_symmetry_4
C5 N4 N5 C6 3.6(12) . . . .
Zn1 N4 N5 C6 -169.2(8) . . . .
C16 N9 N10 C17 3.5(13) . . . .
Zn1 N9 N10 C17 160.1(10) . . . .
C4 N1 C1 C2 10(4) . . . .
Zn1 N1 C1 C2 -178(2) . . . .
N1 C1 C2 N2 -10(4) . . . .
C3 N2 C2 C1 9(4) . . . .
C2 N2 C3 C4 -10(3) . . . .
C1 N1 C4 C3 -10(3) . . . .
Zn1 N1 C4 C3 176.1(15) . . . .
C1 N1 C4 C5 178.1(17) . . . .
Zn1 N1 C4 C5 4.7(16) . . . .
N2 C3 C4 N1 11(3) . . . .
N2 C3 C4 C5 -178.1(16) . . . .
C6 N3 C5 N4 -0.3(13) . . . .
C6 N3 C5 C4 175.8(12) . . . .
N5 N4 C5 N3 -2.2(13) . . . .
Zn1 N4 C5 N3 171.8(8) . . . .
N5 N4 C5 C4 -178.7(10) . . . .
Zn1 N4 C5 C4 -4.7(13) . . . .
N5 N4 C5 C6 -2.4(8) . . . .
Zn1 N4 C5 C6 171.6(6) . . . .
N1 C4 C5 N3 -176.6(13) . . . .
C3 C4 C5 N3 12(2) . . . .
N1 C4 C5 N4 -0.8(18) . . . .
C3 C4 C5 N4 -172.3(15) . . . .
N1 C4 C5 C6 -164(4) . . . .
C3 C4 C5 C6 25(5) . . . .
C5 N3 C6 N5 2.7(14) . . . .
C5 N3 C6 C7 -175.5(12) . . . .
N4 N5 C6 N3 -4.0(14) . . . .
N4 N5 C6 C7 174.3(10) . . . .
N4 N5 C6 C5 -2.3(8) . . . .
N3 C6 C7 C11 -170.1(13) . . . .
N5 C6 C7 C11 11.9(19) . . . .
C5 C6 C7 C11 -180(3) . . . .
N3 C6 C7 C8 9(2) . . . .
N5 C6 C7 C8 -168.8(13) . . . .
C5 C6 C7 C8 0(4) . . . .
C11 C7 C8 C9 -5(2) . . . .
C6 C7 C8 C9 175.3(13) . . . .
C10 N6 C9 C8 3(2) . . . .
Zn1 N6 C9 C8 -171.9(12) 6_455 . . .
C7 C8 C9 N6 2(3) . . . .
C9 N6 C10 C11 -6(2) . . . .
Zn1 N6 C10 C11 169.1(13) 6_455 . . .
C8 C7 C11 C10 3(2) . . . .
C6 C7 C11 C10 -177.6(13) . . . .
N6 C10 C11 C7 3(2) . . . .
C15 N7 C12 C13 11(3) . . . .
Zn1 N7 C12 C13 174.3(17) . . . .
C14 N8 C13 C12 -1(4) . . . .
N7 C12 C13 N8 -5(4) . . . .
C13 N8 C14 C15 0(3) . . . .
C12 N7 C15 C14 -12(2) . . . .
Zn1 N7 C15 C14 -179.4(13) . . . .
C12 N7 C15 C16 175.7(14) . . . .
Zn1 N7 C15 C16 7.9(16) . . . .
N8 C14 C15 N7 7(3) . . . .
N8 C14 C15 C16 178.9(16) . . . .
C17 N11 C16 N9 7.0(14) . . . .
C17 N11 C16 C15 178.2(13) . . . .
N10 N9 C16 N11 -6.7(14) . . . .
Zn1 N9 C16 N11 -169.3(8) . . . .
N10 N9 C16 C15 -179.3(10) . . . .
Zn1 N9 C16 C15 18.1(14) . . . .
N7 C15 C16 N11 171.4(14) . . . .
C14 C15 C16 N11 -1(2) . . . .
N7 C15 C16 N9 -17.7(18) . . . .
C14 C15 C16 N9 169.7(14) . . . .
C16 N11 C17 N10 -4.6(13) . . . .
C16 N11 C17 C18 -178.0(12) . . . .
N9 N10 C17 N11 0.6(13) . . . .
N9 N10 C17 C18 174.7(10) . . . .
N11 C17 C18 C19 174.8(13) . . . .
N10 C17 C18 C19 2.1(17) . . . .
N11 C17 C18 C22 -15.0(19) . . . .
N10 C17 C18 C22 172.3(12) . . . .
C22 C18 C19 C20 2(2) . . . .
C17 C18 C19 C20 172.2(12) . . . .
C21 N12 C20 C19 -11(2) . . . .
Zn1 N12 C20 C19 -173.4(12) 9_554 . . .
C18 C19 C20 N12 6(2) . . . .
C20 N12 C21 C22 10(3) . . . .
Zn1 N12 C21 C22 171.0(14) 9_554 . . .
C19 C18 C22 C21 -3(2) . . . .
C17 C18 C22 C21 -173.6(14) . . . .
N12 C21 C22 C18 -3(3) . . . .
